data_7020993
loop_
_publ_author_name
'Lundberg, Daniel'
'Persson, Ingmar'
'Ekberg, Christian'

_publ_section_title
;
 Crystal structure of
 [Eu(CyMe(4)-BTBP)(2)\k(2)O,O'-(NO(3))](NO(3))(2)&#x00B7;n-C(8)H(17)OH and
 its structure in 1-octanol solution.
;
_journal_issue 11
_journal_name_full 'Dalton transactions (Cambridge, England : 2003)'
_journal_page_first 3767
_journal_page_last 3770
_journal_paper_doi 10.1039/c2dt32317f
_journal_volume 42
_journal_year 2013
_chemical_compound_source 'crystallized from 1-octanol'
_chemical_formula_sum 'C72 H94 Eu N19 O10'
_chemical_formula_weight 1537.62
_chemical_name_common '[Eu(CyMe4-BTBP)2-kappa2-NO3](NO3)2.C8H17OH'
_chemical_name_systematic 'bis(CyMe4-BTBP)europium(III) nitrate 1-octanol solvate'
_space_group_IT_number 56
_symmetry_cell_setting orthorhombic
_symmetry_Int_Tables_number 56
_symmetry_space_group_name_Hall '-P 2ab 2ac'
_symmetry_space_group_name_H-M 'P c c n'
_atom_sites_solution_hydrogens geom
_atom_sites_solution_primary direct
_atom_sites_solution_secondary difmap
_audit_creation_method SHELXL-97
_cell_angle_alpha 90.00
_cell_angle_beta 90.00
_cell_angle_gamma 90.00
_cell_formula_units_Z 4
_cell_length_a 23.946(6)
_cell_length_b 16.623(4)
_cell_length_c 20.508(5)
_cell_measurement_reflns_used 9908
_cell_measurement_temperature 296(2)
_cell_measurement_theta_max 21.77
_cell_measurement_theta_min 2.45
_cell_volume 8163(3)
_computing_cell_refinement 'Bruker SAINT'
_computing_data_collection 'Bruker APEX-II'
_computing_data_reduction 'Bruker SAINT'
_computing_molecular_graphics 'Diamond 2.1e, Crystal Impact GbR'
_computing_publication_material 'Bruker SHELXTL'
_computing_structure_refinement 'SHELXL-97 (Sheldrick, 2008)'
_computing_structure_solution 'SHELXS-97 (Sheldrick, 2008)'
_diffrn_ambient_temperature 296(2)
_diffrn_measured_fraction_theta_full 0.993
_diffrn_measured_fraction_theta_max 0.993
_diffrn_measurement_device_type 'Bruker APEX-II CCD'
_diffrn_measurement_method '\f and \w scans'
_diffrn_radiation_monochromator graphite
_diffrn_radiation_probe x-ray
_diffrn_radiation_type MoK\a
_diffrn_radiation_wavelength 0.71073
_diffrn_reflns_av_R_equivalents 0.0455
_diffrn_reflns_av_sigmaI/netI 0.0234
_diffrn_reflns_limit_h_max 26
_diffrn_reflns_limit_h_min -26
_diffrn_reflns_limit_k_max 18
_diffrn_reflns_limit_k_min -18
_diffrn_reflns_limit_l_max 22
_diffrn_reflns_limit_l_min -22
_diffrn_reflns_number 50009
_diffrn_reflns_theta_full 23.18
_diffrn_reflns_theta_max 23.18
_diffrn_reflns_theta_min 2.48
_diffrn_source 'fine-focus sealed tube'
_diffrn_standards_number 0
_exptl_absorpt_coefficient_mu 0.832
_exptl_absorpt_correction_T_max 0.7449
_exptl_absorpt_correction_T_min 0.6202
_exptl_absorpt_correction_type multi-scan
_exptl_absorpt_process_details 'SADABS (Bruker, 2004)'
_exptl_crystal_colour colourless
_exptl_crystal_density_diffrn 1.251
_exptl_crystal_density_method 'not measured'
_exptl_crystal_description block
_exptl_crystal_F_000 3208
_exptl_crystal_size_max 0.3
_exptl_crystal_size_mid 0.2
_exptl_crystal_size_min 0.1
_refine_diff_density_max 0.507
_refine_diff_density_min -0.521
_refine_diff_density_rms 0.080
_refine_ls_extinction_method none
_refine_ls_goodness_of_fit_ref 1.053
_refine_ls_hydrogen_treatment constr
_refine_ls_matrix_type full
_refine_ls_number_parameters 512
_refine_ls_number_reflns 5790
_refine_ls_number_restraints 63
_refine_ls_restrained_S_all 1.058
_refine_ls_R_factor_all 0.0656
_refine_ls_R_factor_gt 0.0431
_refine_ls_shift/su_max 0.000
_refine_ls_shift/su_mean 0.000
_refine_ls_structure_factor_coef Fsqd
_refine_ls_weighting_details 'calc w=1/[\s^2^(Fo^2^)+(0.0845P)^2^+10.2097P] where P=(Fo^2^+2Fc^2^)/3'
_refine_ls_weighting_scheme calc
_refine_ls_wR_factor_gt 0.1265
_refine_ls_wR_factor_ref 0.1470
_reflns_number_gt 4010
_reflns_number_total 5790
_reflns_threshold_expression I>2\s(I)
_cod_data_source_file c2dt32317f.txt
_cod_data_source_block eubtbpm0
_cod_database_code 7020993

loop_
_symmetry_equiv_pos_as_xyz
'x, y, z'
'-x+1/2, -y+1/2, z'
'-x, y+1/2, -z+1/2'
'x+1/2, -y, -z+1/2'
'-x, -y, -z'
'x-1/2, y-1/2, -z'
'x, -y-1/2, z-1/2'
'-x-1/2, y, z-1/2'

loop_
_atom_site_label
_atom_site_type_symbol
_atom_site_fract_x
_atom_site_fract_y
_atom_site_fract_z
_atom_site_U_iso_or_equiv
_atom_site_adp_type
_atom_site_occupancy
_atom_site_symmetry_multiplicity
_atom_site_calc_flag
_atom_site_refinement_flags
Eu1 Eu 0.7500 0.7500 0.228358(16) 0.04346(17) Uani 1 2 d S
N10 N 0.70402(16) 0.8703(2) 0.1727(2) 0.0507(10) Uani 1 1 d .
C11 C 0.6531(2) 0.8961(3) 0.1917(3) 0.0592(14) Uani 1 1 d .
C12 C 0.6317(3) 0.9682(4) 0.1688(4) 0.087(2) Uani 1 1 d .
H12 H 0.5970 0.9858 0.1832 0.104 Uiso 1 1 calc R
C13 C 0.6610(3) 1.0133(4) 0.1255(4) 0.105(3) Uani 1 1 d .
H13 H 0.6472 1.0627 0.1114 0.126 Uiso 1 1 calc R
C14 C 0.7108(3) 0.9851(4) 0.1031(4) 0.089(2) Uani 1 1 d .
H14 H 0.7308 1.0132 0.0716 0.107 Uiso 1 1 calc R
C15 C 0.7310(2) 0.9135(3) 0.1285(3) 0.0607(14) Uani 1 1 d .
C16 C 0.7842(2) 0.8794(3) 0.1036(3) 0.0575(14) Uani 1 1 d .
N17 N 0.8112(2) 0.9196(3) 0.0565(2) 0.0664(13) Uani 1 1 d .
N18 N 0.80013(17) 0.8092(2) 0.1286(2) 0.0533(11) Uani 1 1 d .
N19 N 0.84518(19) 0.7731(3) 0.1024(2) 0.0588(12) Uani 1 1 d .
C20 C 0.8725(2) 0.8084(4) 0.0544(3) 0.0621(15) Uani 1 1 d .
C21 C 0.8557(3) 0.8851(4) 0.0313(3) 0.0643(16) Uani 1 1 d .
C22 C 0.8875(3) 0.9303(4) -0.0203(3) 0.081(2) Uani 1 1 d .
C221 C 0.9124(4) 1.0034(6) 0.0076(5) 0.127(3) Uani 1 1 d .
H22A H 0.9324 0.9899 0.0467 0.190 Uiso 1 1 calc R
H22B H 0.8834 1.0413 0.0178 0.190 Uiso 1 1 calc R
H22C H 0.9377 1.0268 -0.0234 0.190 Uiso 1 1 calc R
C222 C 0.8455(5) 0.9586(9) -0.0718(5) 0.206(7) Uani 1 1 d .
H22D H 0.8153 0.9864 -0.0509 0.309 Uiso 1 1 calc R
H22E H 0.8312 0.9130 -0.0951 0.309 Uiso 1 1 calc R
H22F H 0.8638 0.9943 -0.1018 0.309 Uiso 1 1 calc R
C23 C 0.9307(7) 0.8813(7) -0.0481(7) 0.222(8) Uani 1 1 d .
H23A H 0.9176 0.8665 -0.0912 0.267 Uiso 1 1 calc R
H23B H 0.9623 0.9168 -0.0546 0.267 Uiso 1 1 calc R
C24 C 0.9514(4) 0.8148(8) -0.0224(5) 0.145(5) Uani 1 1 d .
H24A H 0.9861 0.8300 -0.0014 0.175 Uiso 1 1 calc R
H24B H 0.9614 0.7804 -0.0588 0.175 Uiso 1 1 calc R
C25 C 0.9209(4) 0.7617(4) 0.0256(3) 0.084(2) Uani 1 1 d .
C251 C 0.9583(4) 0.7342(6) 0.0779(5) 0.147(4) Uani 1 1 d .
H25A H 0.9941 0.7209 0.0597 0.221 Uiso 1 1 calc R
H25B H 0.9426 0.6875 0.0985 0.221 Uiso 1 1 calc R
H25C H 0.9627 0.7762 0.1096 0.221 Uiso 1 1 calc R
C252 C 0.8939(5) 0.6907(8) -0.0123(7) 0.221(8) Uani 1 1 d .
H25D H 0.9150 0.6804 -0.0512 0.332 Uiso 1 1 calc R
H25E H 0.8562 0.7044 -0.0237 0.332 Uiso 1 1 calc R
H25F H 0.8938 0.6435 0.0147 0.332 Uiso 1 1 calc R
N30 N 0.64432(18) 0.7688(3) 0.2462(2) 0.0514(11) Uani 1 1 d .
C31 C 0.6208(2) 0.8409(3) 0.2336(3) 0.0550(14) Uani 1 1 d .
C32 C 0.5676(2) 0.8588(4) 0.2554(3) 0.0689(16) Uani 1 1 d .
H32 H 0.5524 0.9095 0.2479 0.083 Uiso 1 1 calc R
C33 C 0.5376(3) 0.8026(5) 0.2879(3) 0.0766(18) Uani 1 1 d .
H33 H 0.5016 0.8142 0.3021 0.092 Uiso 1 1 calc R
C34 C 0.5606(3) 0.7280(4) 0.2998(3) 0.0694(17) Uani 1 1 d .
H34 H 0.5402 0.6883 0.3211 0.083 Uiso 1 1 calc R
C35 C 0.6151(2) 0.7134(4) 0.2791(2) 0.0527(13) Uani 1 1 d .
C36 C 0.6418(2) 0.6364(3) 0.2909(3) 0.0542(13) Uani 1 1 d .
N37 N 0.6137(2) 0.5806(3) 0.3248(2) 0.0658(13) Uani 1 1 d .
N38 N 0.69319(18) 0.6258(3) 0.2676(2) 0.0561(11) Uani 1 1 d .
N39 N 0.7165(2) 0.5519(3) 0.2722(2) 0.0693(14) Uani 1 1 d .
C40 C 0.6887(3) 0.4922(3) 0.3010(3) 0.0706(17) Uani 1 1 d .
C41 C 0.6372(3) 0.5084(4) 0.3301(3) 0.0718(18) Uani 1 1 d .
C42 C 0.6056(4) 0.4463(4) 0.3696(4) 0.099(2) Uani 1 1 d .
C421 C 0.6130(7) 0.4692(6) 0.4414(5) 0.210(7) Uani 1 1 d .
H42A H 0.5978 0.4275 0.4685 0.315 Uiso 1 1 calc R
H42B H 0.5938 0.5188 0.4499 0.315 Uiso 1 1 calc R
H42C H 0.6520 0.4757 0.4508 0.315 Uiso 1 1 calc R
C422 C 0.5445(4) 0.4469(9) 0.3499(8) 0.258(10) Uani 1 1 d .
H42D H 0.5219 0.4320 0.3866 0.387 Uiso 1 1 calc R
H42E H 0.5387 0.4092 0.3151 0.387 Uiso 1 1 calc R
H42F H 0.5342 0.4998 0.3356 0.387 Uiso 1 1 calc R
C43 C 0.6320(6) 0.3651(5) 0.3592(6) 0.174(5) Uani 1 1 d .
H43A H 0.6293 0.3370 0.4005 0.209 Uiso 1 1 calc R
H43B H 0.6079 0.3366 0.3290 0.209 Uiso 1 1 calc R
C44 C 0.6835(5) 0.3540(6) 0.3382(7) 0.160(5) Uani 1 1 d .
H44A H 0.6834 0.3030 0.3152 0.192 Uiso 1 1 calc R
H44B H 0.7063 0.3463 0.3768 0.192 Uiso 1 1 calc R
C45 C 0.7140(3) 0.4098(4) 0.2971(4) 0.092(2) Uani 1 1 d .
C451 C 0.7711(6) 0.4120(6) 0.3176(10) 0.225(8) Uani 1 1 d .
H45A H 0.7735 0.4376 0.3595 0.337 Uiso 1 1 calc R
H45B H 0.7928 0.4416 0.2865 0.337 Uiso 1 1 calc R
H45C H 0.7852 0.3581 0.3208 0.337 Uiso 1 1 calc R
C452 C 0.7097(8) 0.3803(6) 0.2272(6) 0.197(6) Uani 1 1 d .
H45D H 0.7209 0.4225 0.1981 0.296 Uiso 1 1 calc R
H45E H 0.6718 0.3652 0.2181 0.296 Uiso 1 1 calc R
H45F H 0.7336 0.3346 0.2214 0.296 Uiso 1 1 calc R
N1 N 0.7500 0.7500 0.3741(5) 0.109(4) Uani 1 2 d SD
O11 O 0.7181(2) 0.7933(4) 0.3423(3) 0.1017(16) Uani 1 1 d D
O12 O 0.7500 0.7500 0.4334(4) 0.197(7) Uani 1 2 d SD
N2 N 0.5626(6) 0.5190(9) 0.1755(5) 0.074(3) Uani 0.50 1 d PDU
O21 O 0.5701(4) 0.5850(6) 0.1735(4) 0.090(3) Uani 0.50 1 d PDU
O22 O 0.5189(7) 0.4862(7) 0.1712(5) 0.141(6) Uani 0.50 1 d PDU
O23 O 0.5988(9) 0.4772(11) 0.1792(6) 0.183(8) Uani 0.50 1 d PDU
N3 N 0.4348(7) 0.6341(13) 0.2192(12) 0.118(6) Uani 0.50 1 d PD
O31 O 0.4559(5) 0.5998(7) 0.2628(8) 0.122(5) Uani 0.50 1 d PD
O32 O 0.4443(7) 0.6174(16) 0.1649(10) 0.211(12) Uani 0.50 1 d PD
O33 O 0.4056(10) 0.6819(13) 0.2248(14) 0.237(14) Uani 0.50 1 d PD
O80 O 0.5705(8) 0.3196(15) 0.6171(19) 0.325(18) Uani 0.50 1 d PDU
C81 C 0.5991(13) 0.2466(18) 0.617(2) 0.375(18) Uani 1 1 d DU
H81A H 0.5730 0.2019 0.6174 0.450 Uiso 1 1 calc R
H81B H 0.6227 0.2425 0.6555 0.450 Uiso 1 1 calc R
C82 C 0.6343(19) 0.2452(19) 0.555(2) 0.379(18) Uani 1 1 d DU
H82A H 0.6066 0.2343 0.5220 0.454 Uiso 1 1 calc R
H82B H 0.6437 0.3015 0.5499 0.454 Uiso 1 1 calc R
C83 C 0.6834(17) 0.2051(16) 0.5299(19) 0.408(19) Uani 1 1 d DU
H83A H 0.6938 0.1590 0.5563 0.490 Uiso 1 1 calc R
H83B H 0.6782 0.1883 0.4850 0.490 Uiso 1 1 calc R
C84 C 0.7213(11) 0.266(2) 0.5351(15) 0.42(2) Uani 1 1 d DU
H84A H 0.7147 0.2957 0.5752 0.504 Uiso 1 1 calc R
H84B H 0.7167 0.3030 0.4988 0.504 Uiso 1 1 calc R

loop_
_atom_site_aniso_label
_atom_site_aniso_U_11
_atom_site_aniso_U_22
_atom_site_aniso_U_33
_atom_site_aniso_U_23
_atom_site_aniso_U_13
_atom_site_aniso_U_12
Eu1 0.0383(2) 0.0346(2) 0.0575(3) 0.000 0.000 0.00017(15)
N10 0.045(2) 0.042(2) 0.065(3) 0.000(2) 0.000(2) 0.005(2)
C11 0.059(3) 0.045(3) 0.073(4) 0.001(3) -0.004(3) 0.009(3)
C12 0.072(4) 0.059(4) 0.129(6) 0.014(4) 0.009(4) 0.025(3)
C13 0.094(5) 0.065(4) 0.156(7) 0.040(5) 0.024(5) 0.023(4)
C14 0.090(5) 0.061(4) 0.116(6) 0.031(4) 0.018(4) 0.011(4)
C15 0.059(3) 0.044(3) 0.079(4) 0.008(3) 0.001(3) 0.003(3)
C16 0.064(4) 0.045(3) 0.063(3) 0.005(3) 0.002(3) -0.003(3)
N17 0.072(3) 0.060(3) 0.068(3) 0.015(3) 0.004(3) -0.011(3)
N18 0.050(3) 0.046(2) 0.063(3) 0.002(2) 0.009(2) 0.000(2)
N19 0.058(3) 0.056(3) 0.062(3) -0.001(2) 0.010(2) -0.002(2)
C20 0.061(4) 0.066(4) 0.059(3) -0.005(3) 0.004(3) -0.007(3)
C21 0.071(4) 0.063(4) 0.058(3) 0.001(3) 0.004(3) -0.017(3)
C22 0.093(5) 0.082(5) 0.069(4) 0.015(3) 0.018(4) -0.020(4)
C221 0.141(8) 0.110(7) 0.129(7) 0.007(6) 0.040(6) -0.050(6)
C222 0.170(10) 0.335(19) 0.113(7) 0.123(10) -0.022(7) -0.095(12)
C23 0.295(18) 0.119(9) 0.253(15) 0.059(10) 0.215(15) 0.030(10)
C24 0.094(7) 0.204(13) 0.138(8) 0.067(8) 0.065(6) 0.044(8)
C25 0.083(5) 0.085(5) 0.083(5) -0.001(4) 0.030(4) 0.004(4)
C251 0.121(7) 0.180(10) 0.141(8) 0.043(7) 0.042(7) 0.093(7)
C252 0.187(12) 0.172(12) 0.305(17) -0.160(13) 0.140(12) -0.055(10)
N30 0.040(2) 0.052(3) 0.062(2) -0.004(2) -0.002(2) 0.000(2)
C31 0.047(3) 0.056(3) 0.062(3) -0.006(3) -0.002(3) 0.008(3)
C32 0.053(4) 0.084(5) 0.070(4) -0.004(4) 0.001(3) 0.018(3)
C33 0.046(3) 0.110(6) 0.074(4) -0.001(4) 0.007(3) 0.013(4)
C34 0.049(3) 0.099(5) 0.060(3) 0.006(3) 0.001(3) -0.006(3)
C35 0.044(3) 0.062(3) 0.052(3) -0.002(3) -0.003(2) -0.005(3)
C36 0.048(3) 0.059(3) 0.055(3) -0.001(3) -0.006(3) -0.011(3)
N37 0.066(3) 0.068(3) 0.063(3) 0.011(2) -0.005(2) -0.022(3)
N38 0.052(3) 0.044(3) 0.073(3) 0.003(2) -0.004(2) -0.004(2)
N39 0.061(3) 0.049(3) 0.098(4) 0.005(3) -0.004(3) -0.007(3)
C40 0.089(5) 0.048(3) 0.075(4) 0.005(3) -0.013(4) -0.016(3)
C41 0.086(5) 0.065(4) 0.064(4) 0.011(3) -0.014(3) -0.033(4)
C42 0.127(7) 0.078(5) 0.092(5) 0.027(4) -0.007(5) -0.035(5)
C421 0.43(2) 0.118(8) 0.082(6) 0.008(6) 0.064(10) -0.066(11)
C422 0.115(8) 0.282(17) 0.38(2) 0.233(17) -0.053(11) -0.112(10)
C43 0.264(15) 0.065(6) 0.194(11) 0.021(6) 0.082(11) -0.047(8)
C44 0.174(11) 0.080(6) 0.227(13) 0.052(7) 0.061(10) 0.015(7)
C45 0.102(6) 0.048(4) 0.127(6) 0.021(4) -0.010(5) -0.006(4)
C451 0.171(11) 0.078(7) 0.42(3) 0.056(12) -0.044(16) 0.015(8)
C452 0.36(2) 0.073(7) 0.161(11) -0.017(6) 0.012(11) 0.037(10)
N1 0.058(5) 0.204(13) 0.066(6) 0.000 0.000 -0.029(7)
O11 0.071(3) 0.156(5) 0.078(3) -0.015(3) -0.002(3) -0.010(3)
O12 0.129(9) 0.39(2) 0.068(6) 0.000 0.000 0.020(8)
N2 0.094(9) 0.097(10) 0.032(5) 0.008(6) -0.022(6) 0.007(8)
O21 0.142(9) 0.072(6) 0.055(5) 0.004(4) -0.017(5) -0.062(6)
O22 0.209(13) 0.133(10) 0.081(7) -0.013(6) 0.023(8) -0.135(10)
O23 0.26(2) 0.217(18) 0.072(8) -0.048(9) -0.059(11) 0.054(16)
N3 0.072(11) 0.118(16) 0.165(19) 0.030(14) 0.007(12) -0.036(10)
O31 0.072(7) 0.091(8) 0.203(14) 0.055(9) -0.004(8) -0.033(6)
O32 0.134(14) 0.33(3) 0.165(15) 0.113(19) -0.044(13) -0.079(17)
O33 0.19(2) 0.16(2) 0.36(4) 0.06(2) -0.10(2) -0.010(15)
O80 0.131(15) 0.20(2) 0.64(5) 0.16(3) -0.02(2) -0.045(14)
C81 0.27(3) 0.28(3) 0.58(5) 0.07(3) -0.02(3) 0.01(2)
C82 0.47(5) 0.25(2) 0.42(4) -0.11(3) -0.06(4) 0.09(3)
C83 0.61(5) 0.16(2) 0.45(3) -0.08(2) -0.14(3) -0.01(3)
C84 0.67(6) 0.20(3) 0.39(3) 0.01(3) -0.24(4) 0.03(4)

loop_
_atom_type_symbol
_atom_type_description
_atom_type_scat_dispersion_real
_atom_type_scat_dispersion_imag
_atom_type_scat_source
C C 0.0033 0.0016 'International Tables Vol C Tables 4.2.6.8 and 6.1.1.4'
H H 0.0000 0.0000 'International Tables Vol C Tables 4.2.6.8 and 6.1.1.4'
N N 0.0061 0.0033 'International Tables Vol C Tables 4.2.6.8 and 6.1.1.4'
O O 0.0106 0.0060 'International Tables Vol C Tables 4.2.6.8 and 6.1.1.4'
Eu Eu -0.1578 3.6682 'International Tables Vol C Tables 4.2.6.8 and 6.1.1.4'

loop_
_geom_angle_atom_site_label_1
_geom_angle_atom_site_label_2
_geom_angle_atom_site_label_3
_geom_angle
_geom_angle_site_symmetry_1
_geom_angle_site_symmetry_3
N10 Eu1 N10 126.84(19) 2_665 .
N10 Eu1 O11 93.39(17) 2_665 2_665
N10 Eu1 O11 139.21(17) . 2_665
N10 Eu1 O11 139.21(17) 2_665 .
N10 Eu1 O11 93.39(17) . .
O11 Eu1 O11 48.4(3) 2_665 .
N10 Eu1 N18 62.93(13) 2_665 2_665
N10 Eu1 N18 75.06(13) . 2_665
O11 Eu1 N18 139.31(17) 2_665 2_665
O11 Eu1 N18 134.03(15) . 2_665
N10 Eu1 N18 75.06(13) 2_665 .
N10 Eu1 N18 62.93(13) . .
O11 Eu1 N18 134.03(15) 2_665 .
O11 Eu1 N18 139.31(17) . .
N18 Eu1 N18 74.38(19) 2_665 .
N10 Eu1 N30 125.63(13) 2_665 .
N10 Eu1 N30 62.92(14) . .
O11 Eu1 N30 101.38(16) 2_665 .
O11 Eu1 N30 62.81(15) . .
N18 Eu1 N30 72.59(14) 2_665 .
N18 Eu1 N30 121.74(14) . .
N10 Eu1 N30 62.93(14) 2_665 2_665
N10 Eu1 N30 125.63(13) . 2_665
O11 Eu1 N30 62.81(15) 2_665 2_665
O11 Eu1 N30 101.38(16) . 2_665
N18 Eu1 N30 121.74(14) 2_665 2_665
N18 Eu1 N30 72.59(14) . 2_665
N30 Eu1 N30 163.6(2) . 2_665
N10 Eu1 N38 75.07(14) 2_665 .
N10 Eu1 N38 122.33(14) . .
O11 Eu1 N38 69.52(16) 2_665 .
O11 Eu1 N38 77.56(17) . .
N18 Eu1 N38 72.42(13) 2_665 .
N18 Eu1 N38 142.72(14) . .
N30 Eu1 N38 62.50(14) . .
N30 Eu1 N38 111.93(14) 2_665 .
N10 Eu1 N38 122.34(14) 2_665 2_665
N10 Eu1 N38 75.07(14) . 2_665
O11 Eu1 N38 77.57(17) 2_665 2_665
O11 Eu1 N38 69.52(16) . 2_665
N18 Eu1 N38 142.72(14) 2_665 2_665
N18 Eu1 N38 72.42(13) . 2_665
N30 Eu1 N38 111.93(14) . 2_665
N30 Eu1 N38 62.50(14) 2_665 2_665
N38 Eu1 N38 143.91(19) . 2_665
N10 Eu1 N1 116.58(9) 2_665 .
N10 Eu1 N1 116.58(9) . .
O11 Eu1 N1 24.20(13) 2_665 .
O11 Eu1 N1 24.20(13) . .
N18 Eu1 N1 142.81(10) 2_665 .
N18 Eu1 N1 142.81(10) . .
N30 Eu1 N1 81.82(11) . .
N30 Eu1 N1 81.82(11) 2_665 .
N38 Eu1 N1 71.95(10) . .
N38 Eu1 N1 71.95(10) 2_665 .
C15 N10 C11 117.7(4) . .
C15 N10 Eu1 121.4(3) . .
C11 N10 Eu1 120.6(3) . .
N10 C11 C12 120.7(6) . .
N10 C11 C31 116.4(4) . .
C12 C11 C31 122.8(5) . .
C13 C12 C11 120.6(6) . .
C13 C12 H12 119.7 . .
C11 C12 H12 119.7 . .
C12 C13 C14 118.9(6) . .
C12 C13 H13 120.6 . .
C14 C13 H13 120.6 . .
C13 C14 C15 118.4(6) . .
C13 C14 H14 120.8 . .
C15 C14 H14 120.8 . .
N10 C15 C14 123.6(6) . .
N10 C15 C16 116.4(5) . .
C14 C15 C16 119.9(5) . .
N18 C16 N17 125.2(5) . .
N18 C16 C15 116.7(5) . .
N17 C16 C15 118.1(5) . .
C21 N17 C16 117.1(5) . .
C16 N18 N19 117.9(4) . .
C16 N18 Eu1 120.6(3) . .
N19 N18 Eu1 121.4(3) . .
C20 N19 N18 119.7(5) . .
N19 C20 C21 120.5(5) . .
N19 C20 C25 116.3(5) . .
C21 C20 C25 123.2(5) . .
N17 C21 C20 119.4(5) . .
N17 C21 C22 117.9(6) . .
C20 C21 C22 122.7(6) . .
C23 C22 C221 109.3(9) . .
C23 C22 C21 111.1(7) . .
C221 C22 C21 110.2(6) . .
C23 C22 C222 111.9(10) . .
C221 C22 C222 106.3(9) . .
C21 C22 C222 107.9(6) . .
C22 C221 H22A 109.5 . .
C22 C221 H22B 109.5 . .
H22A C221 H22B 109.5 . .
C22 C221 H22C 109.5 . .
H22A C221 H22C 109.5 . .
H22B C221 H22C 109.5 . .
C22 C222 H22D 109.5 . .
C22 C222 H22E 109.5 . .
H22D C222 H22E 109.5 . .
C22 C222 H22F 109.5 . .
H22D C222 H22F 109.5 . .
H22E C222 H22F 109.5 . .
C24 C23 C22 125.9(9) . .
C24 C23 H23A 105.8 . .
C22 C23 H23A 105.8 . .
C24 C23 H23B 105.8 . .
C22 C23 H23B 105.8 . .
H23A C23 H23B 106.2 . .
C23 C24 C25 124.6(8) . .
C23 C24 H24A 106.2 . .
C25 C24 H24A 106.2 . .
C23 C24 H24B 106.2 . .
C25 C24 H24B 106.2 . .
H24A C24 H24B 106.4 . .
C251 C25 C24 111.2(8) . .
C251 C25 C20 110.0(6) . .
C24 C25 C20 109.0(7) . .
C251 C25 C252 112.4(9) . .
C24 C25 C252 108.6(9) . .
C20 C25 C252 105.4(7) . .
C25 C251 H25A 109.5 . .
C25 C251 H25B 109.5 . .
H25A C251 H25B 109.5 . .
C25 C251 H25C 109.5 . .
H25A C251 H25C 109.5 . .
H25B C251 H25C 109.5 . .
C25 C252 H25D 109.5 . .
C25 C252 H25E 109.5 . .
H25D C252 H25E 109.5 . .
C25 C252 H25F 109.5 . .
H25D C252 H25F 109.5 . .
H25E C252 H25F 109.5 . .
C35 N30 C31 119.4(5) . .
C35 N30 Eu1 120.1(4) . .
C31 N30 Eu1 119.3(4) . .
N30 C31 C32 120.8(6) . .
N30 C31 C11 116.5(5) . .
C32 C31 C11 122.5(5) . .
C33 C32 C31 120.0(6) . .
C33 C32 H32 120.0 . .
C31 C32 H32 120.0 . .
C32 C33 C34 119.8(6) . .
C32 C33 H33 120.1 . .
C34 C33 H33 120.1 . .
C33 C34 C35 118.4(6) . .
C33 C34 H34 120.8 . .
C35 C34 H34 120.8 . .
N30 C35 C34 121.6(6) . .
N30 C35 C36 117.4(5) . .
C34 C35 C36 121.0(5) . .
N38 C36 N37 123.9(5) . .
N38 C36 C35 117.7(5) . .
N37 C36 C35 118.4(5) . .
C41 N37 C36 116.9(5) . .
C36 N38 N39 118.5(5) . .
C36 N38 Eu1 119.3(3) . .
N39 N38 Eu1 121.8(3) . .
C40 N39 N38 120.0(5) . .
N39 C40 C41 119.1(6) . .
N39 C40 C45 117.0(6) . .
C41 C40 C45 123.8(6) . .
N37 C41 C40 120.9(5) . .
N37 C41 C42 116.5(7) . .
C40 C41 C42 122.6(7) . .
C43 C42 C41 109.0(7) . .
C43 C42 C422 111.9(10) . .
C41 C42 C422 109.6(7) . .
C43 C42 C421 108.1(9) . .
C41 C42 C421 106.6(7) . .
C422 C42 C421 111.4(12) . .
C42 C421 H42A 109.5 . .
C42 C421 H42B 109.5 . .
H42A C421 H42B 109.5 . .
C42 C421 H42C 109.5 . .
H42A C421 H42C 109.5 . .
H42B C421 H42C 109.5 . .
C42 C422 H42D 109.5 . .
C42 C422 H42E 109.5 . .
H42D C422 H42E 109.5 . .
C42 C422 H42F 109.5 . .
H42D C422 H42F 109.5 . .
H42E C422 H42F 109.5 . .
C44 C43 C42 124.3(9) . .
C44 C43 H43A 106.2 . .
C42 C43 H43A 106.2 . .
C44 C43 H43B 106.2 . .
C42 C43 H43B 106.2 . .
H43A C43 H43B 106.4 . .
C43 C44 C45 124.8(9) . .
C43 C44 H44A 106.1 . .
C45 C44 H44A 106.1 . .
C43 C44 H44B 106.1 . .
C45 C44 H44B 106.1 . .
H44A C44 H44B 106.3 . .
C451 C45 C44 108.9(9) . .
C451 C45 C40 110.3(7) . .
C44 C45 C40 110.5(7) . .
C451 C45 C452 110.5(11) . .
C44 C45 C452 108.0(9) . .
C40 C45 C452 108.6(7) . .
C45 C451 H45A 109.5 . .
C45 C451 H45B 109.5 . .
H45A C451 H45B 109.5 . .
C45 C451 H45C 109.5 . .
H45A C451 H45C 109.5 . .
H45B C451 H45C 109.5 . .
C45 C452 H45D 109.5 . .
C45 C452 H45E 109.5 . .
H45D C452 H45E 109.5 . .
C45 C452 H45F 109.5 . .
H45D C452 H45F 109.5 . .
H45E C452 H45F 109.5 . .
O12 N1 O11 121.8(4) . 2_665
O12 N1 O11 121.8(4) . .
O11 N1 O11 116.3(9) 2_665 .
O12 N1 Eu1 180.000(2) . .
O11 N1 Eu1 58.2(4) 2_665 .
O11 N1 Eu1 58.2(4) . .
N1 O11 Eu1 97.6(5) . .
O21 N2 O23 119.4(18) . .
O21 N2 O22 126.5(14) . .
O23 N2 O22 114.0(17) . .
O33 N3 O32 114(3) . .
O33 N3 O31 124(3) . .
O32 N3 O31 122(3) . .
O80 C81 C82 106(4) . .
O80 C81 H81A 110.4 . .
C82 C81 H81A 110.4 . .
O80 C81 H81B 110.4 . .
C82 C81 H81B 110.4 . .
H81A C81 H81B 108.6 . .
C83 C82 C81 139(4) . .
C83 C82 H82A 102.3 . .
C81 C82 H82A 102.3 . .
C83 C82 H82B 102.3 . .
C81 C82 H82B 102.3 . .
H82A C82 H82B 104.8 . .
C84 C83 C82 100(3) . .
C84 C83 H83A 111.8 . .
C82 C83 H83A 111.8 . .
C84 C83 H83B 111.8 . .
C82 C83 H83B 111.8 . .
H83A C83 H83B 109.6 . .
C83 C84 C84 110(4) . 2_655
C83 C84 H84A 109.6 . .
C84 C84 H84A 109.6 2_655 .
C83 C84 H84B 109.6 . .
C84 C84 H84B 109.6 2_655 .
H84A C84 H84B 108.1 . .

loop_
_geom_bond_atom_site_label_1
_geom_bond_atom_site_label_2
_geom_bond_distance
_geom_bond_site_symmetry_2
Eu1 N10 2.552(4) 2_665
Eu1 N10 2.552(4) .
Eu1 O11 2.562(5) 2_665
Eu1 O11 2.562(5) .
Eu1 N18 2.569(4) 2_665
Eu1 N18 2.569(4) .
Eu1 N30 2.576(4) .
Eu1 N30 2.576(5) 2_665
Eu1 N38 2.600(4) .
Eu1 N38 2.600(4) 2_665
Eu1 N1 2.989(9) .
N10 C15 1.325(7) .
N10 C11 1.350(6) .
C11 C12 1.386(8) .
C11 C31 1.475(8) .
C12 C13 1.356(9) .
C12 H12 0.9300 .
C13 C14 1.362(9) .
C13 H13 0.9300 .
C14 C15 1.385(8) .
C14 H14 0.9300 .
C15 C16 1.485(8) .
C16 N18 1.329(6) .
C16 N17 1.342(7) .
N17 C21 1.316(7) .
N18 N19 1.347(6) .
N19 C20 1.319(7) .
C20 C21 1.419(8) .
C20 C25 1.513(9) .
C21 C22 1.504(8) .
C22 C23 1.436(12) .
C22 C221 1.471(10) .
C22 C222 1.532(12) .
C221 H22A 0.9600 .
C221 H22B 0.9600 .
C221 H22C 0.9600 .
C222 H22D 0.9600 .
C222 H22E 0.9600 .
C222 H22F 0.9600 .
C23 C24 1.321(13) .
C23 H23A 0.9700 .
C23 H23B 0.9700 .
C24 C25 1.510(11) .
C24 H24A 0.9700 .
C24 H24B 0.9700 .
C25 C251 1.470(12) .
C25 C252 1.555(12) .
C251 H25A 0.9600 .
C251 H25B 0.9600 .
C251 H25C 0.9600 .
C252 H25D 0.9600 .
C252 H25E 0.9600 .
C252 H25F 0.9600 .
N30 C35 1.338(7) .
N30 C31 1.349(7) .
C31 C32 1.384(8) .
C32 C33 1.354(9) .
C32 H32 0.9300 .
C33 C34 1.378(9) .
C33 H33 0.9300 .
C34 C35 1.394(8) .
C34 H34 0.9300 .
C35 C36 1.451(8) .
C36 N38 1.332(7) .
C36 N37 1.341(7) .
N37 C41 1.330(8) .
N38 N39 1.351(6) .
N39 C40 1.334(7) .
C40 C41 1.395(9) .
C40 C45 1.500(9) .
C41 C42 1.515(8) .
C42 C43 1.505(13) .
C42 C422 1.519(12) .
C42 C421 1.532(12) .
C421 H42A 0.9600 .
C421 H42B 0.9600 .
C421 H42C 0.9600 .
C422 H42D 0.9600 .
C422 H42E 0.9600 .
C422 H42F 0.9600 .
C43 C44 1.320(13) .
C43 H43A 0.9700 .
C43 H43B 0.9700 .
C44 C45 1.450(12) .
C44 H44A 0.9700 .
C44 H44B 0.9700 .
C45 C451 1.432(15) .
C45 C452 1.516(13) .
C451 H45A 0.9600 .
C451 H45B 0.9600 .
C451 H45C 0.9600 .
C452 H45D 0.9600 .
C452 H45E 0.9600 .
C452 H45F 0.9600 .
N1 O12 1.217(12) .
N1 O11 1.236(7) 2_665
N1 O11 1.236(7) .
N2 O21 1.113(13) .
N2 O23 1.113(16) .
N2 O22 1.184(15) .
N3 O33 1.07(2) .
N3 O32 1.17(2) .
N3 O31 1.175(19) .
O80 C81 1.39(3) .
C81 C82 1.52(4) .
C81 H81A 0.9700 .
C81 H81B 0.9700 .
C82 C83 1.45(4) .
C82 H82A 0.9700 .
C82 H82B 0.9700 .
C83 C84 1.37(3) .
C83 H83A 0.9700 .
C83 H83B 0.9700 .
C84 C84 1.48(5) 2_655
C84 H84A 0.9700 .
C84 H84B 0.9700 .
